data_1010716
loop_
_publ_author_name
'Strunz, H'

_publ_section_title
;
Ueber Kristallographie und chemische Zusammensetzung von Lawsonit und
Lievrit
;
_journal_coden_ASTM ZEKGAX
_journal_name_full
;
Zeitschrift fuer Kristallographie, Kristallgeometrie, Kristallphysik,
Kristallchemie (-144,1977)
;
_journal_page_first 504
_journal_page_last 506
_journal_volume 96
_journal_year 1937
_chemical_formula_structural 'Ca Fe2 Si2 Fe2 O8 (O H)'
_chemical_formula_sum 'Ca Fe4 H O9 Si2'
_chemical_name_mineral Ilvaite
_chemical_name_systematic 'Calcium diiron iron(III) silicate'
_cell_angle_alpha 90
_cell_angle_beta 90
_cell_angle_gamma 90
_cell_formula_units_Z 0
_cell_length_a 8.82
_cell_length_b 13.07
_cell_length_c 5.86
_cell_volume 675.5
_cod_original_formula_sum 'H Ca Fe4 O9 Si2'
_cod_database_code 1010716

loop_
_atom_site_label
_atom_site_fract_x
_atom_site_fract_y
_atom_site_fract_z
? ? ? ?
